data_4116749
loop_
_publ_author_name
'Aya Tanatani'
'Kentaro Yamaguchi'
'Isao Azumaya'
'Ryuuta Fukutomi'
'Koichi Shudo'
'Hiroyuki Kagechika'

_publ_section_title
;
 N-Methylated Diphenylguanidines: Conformations, Propeller-Type Molecular
 Chirality, and Construction of Water-Soluble Oligomers with Multilayered
 Aromatic Structures
;
_journal_name_full 'Journal of the American Chemical Society'
_journal_page_first 6433
_journal_page_last 6442
_journal_paper_doi 10.1021/ja9806534
_journal_volume 120
_journal_year 1998
_chemical_formula_moiety 'C14 H15 N3 '
_chemical_formula_sum 'C14 H15 N3'
_chemical_formula_weight 225.29
_space_group_IT_number 19
_symmetry_cell_setting orthorhombic
_symmetry_Int_Tables_number 19
_symmetry_space_group_name_Hall 'P 2ac 2ab'
_symmetry_space_group_name_H-M 'P 21 21 21'
_audit_creation_date 'Fri Jan  9 15:39:48 1998'
_audit_creation_method 'from TEXRAY.INF file'
_cell_angle_alpha 90
_cell_angle_beta 90
_cell_angle_gamma 90
_cell_formula_units_Z 4
_cell_length_a 5.666(1)
_cell_length_b 10.126(3)
_cell_length_c 21.17(2)
_cell_measurement_reflns_used 0
_cell_measurement_temperature 173.2
_cell_measurement_theta_max 0.0
_cell_measurement_theta_min 0.0
_cell_volume 1214.6(12)
_computing_cell_refinement 'MSC/AFC Diffractometer Control'
_computing_data_collection 'MSC/AFC Diffractometer Control'
_computing_data_reduction teXsan
_computing_publication_material teXsan
_computing_structure_refinement teXsan
_computing_structure_solution SIR88
_diffrn_ambient_temperature 173.2
_diffrn_measurement_device 'Rigaku RAXISII'
_diffrn_orient_matrix_UB_11 0.00000
_diffrn_orient_matrix_UB_12 0.00000
_diffrn_orient_matrix_UB_13 0.00000
_diffrn_orient_matrix_UB_21 0.00000
_diffrn_orient_matrix_UB_22 0.00000
_diffrn_orient_matrix_UB_23 0.00000
_diffrn_orient_matrix_UB_31 0.00000
_diffrn_orient_matrix_UB_32 0.00000
_diffrn_orient_matrix_UB_33 0.00000
_diffrn_radiation_detector 'Imaging Plate'
_diffrn_radiation_monochromator graphite
_diffrn_radiation_source 'Rigaku rotating anode'
_diffrn_radiation_type 'Mo K\a'
_diffrn_radiation_wavelength 0.7107
_diffrn_reflns_av_R_equivalents 0.000
_diffrn_reflns_av_sigmaI/netI 0.000
_diffrn_reflns_limit_h_max 0
_diffrn_reflns_limit_h_min -5
_diffrn_reflns_limit_k_max 10
_diffrn_reflns_limit_k_min 0
_diffrn_reflns_limit_l_max 22
_diffrn_reflns_limit_l_min -22
_diffrn_reflns_number 819
_diffrn_reflns_reduction_process 'Lp corrections applied'
_diffrn_reflns_theta_max 0.00
_diffrn_reflns_theta_min 0.00
_diffrn_standards_decay_% 0.00
_diffrn_standards_interval_count 0
_diffrn_standards_number 0
_exptl_absorpt_coefficient_mu 0.000
_exptl_absorpt_correction_type none
_exptl_crystal_colour clear
_exptl_crystal_density_diffrn 1.232
_exptl_crystal_description prism
_exptl_crystal_F_000 480.00
_exptl_crystal_size_max 0.500
_exptl_crystal_size_mid 0.350
_exptl_crystal_size_min 0.220
_refine_diff_density_max 0.33
_refine_diff_density_min -0.34
_refine_ls_extinction_method none
_refine_ls_goodness_of_fit_obs 3.580
_refine_ls_hydrogen_treatment refall
_refine_ls_matrix_type full
_refine_ls_number_constraints 0
_refine_ls_number_parameters 214
_refine_ls_number_reflns 775
_refine_ls_number_restraints 0
_refine_ls_R_factor_obs 0.0750
_refine_ls_shift/esd_max 2.2160
_refine_ls_shift/esd_mean 0.0000
_refine_ls_structure_factor_coef F
_refine_ls_weighting_details 'w = 1/[\s^2^(Fo) + 0.00002|Fo|^2^]'
_refine_ls_weighting_scheme calc
_refine_ls_wR_factor_obs 0.0760
_reflns_number_observed 775
_reflns_number_total 819
_reflns_observed_criterion >4.5sigma(I)
_cod_data_source_file ja9806534_03.cif
_cod_data_source_block Compound_2
_cod_depositor_comments
;
The following automatic conversions were performed:

'_refine_ls_weighting_scheme' value 'w = 1/[\s^2^(Fo) +
0.00002|Fo|^2^]' was changed to 'calc'. New tag
'_refine_ls_weighting_details' was created. The value of the new tag
was set to 'w = 1/[\s^2^(Fo) + 0.00002|Fo|^2^]'.

Automatic conversion script
Id: cif_fix_values 3143 2015-03-26 13:38:13Z robertas 
;
_cod_original_cell_volume 1214(3)
_cod_original_sg_symbol_H-M 'P 21 21 21 '
_cod_original_formula_sum 'C14 H15 N3 '
_cod_database_code 4116749

loop_
_symmetry_equiv_pos_as_xyz
x,y,z
1/2-x,-y,1/2+z
1/2+x,1/2-y,-z
-x,1/2+y,1/2-z

loop_
_atom_site_aniso_label
_atom_site_aniso_U_11
_atom_site_aniso_U_22
_atom_site_aniso_U_33
_atom_site_aniso_U_12
_atom_site_aniso_U_13
_atom_site_aniso_U_23
N(1) 0.086(4) 0.043(3) 0.054(3) 0.008(3) -0.015(3) -0.001(2)
N(2) 0.057(2) 0.038(3) 0.047(3) 0.006(2) -0.002(2) -0.001(2)
N(3) 0.055(2) 0.050(3) 0.042(2) 0.007(2) -0.001(2) -0.004(2)
C(1) 0.051(3) 0.040(4) 0.047(3) 0.008(3) -0.003(2) -0.001(2)
C(2) 0.059(3) 0.042(4) 0.045(3) 0.010(3) -0.004(3) -0.002(2)
C(3) 0.057(4) 0.091(5) 0.057(3) 0.009(4) -0.006(3) -0.021(3)
C(4) 0.071(5) 0.100(6) 0.080(5) 0.022(4) -0.021(5) -0.032(4)
C(5) 0.101(6) 0.086(5) 0.051(4) 0.023(5) -0.019(4) -0.012(3)
C(6) 0.090(5) 0.067(4) 0.056(3) 0.015(4) 0.008(4) 0.006(3)
C(7) 0.068(4) 0.059(4) 0.049(3) 0.008(3) -0.001(3) 0.002(3)
C(8) 0.051(3) 0.043(3) 0.041(3) -0.005(3) -0.002(3) -0.004(2)
C(9) 0.058(3) 0.065(4) 0.043(3) -0.008(3) 0.000(3) -0.005(3)
C(10) 0.055(4) 0.058(4) 0.058(4) 0.005(3) -0.006(3) -0.010(3)
C(11) 0.077(5) 0.058(4) 0.054(3) 0.009(4) -0.015(3) -0.008(3)
C(12) 0.076(4) 0.069(4) 0.047(3) 0.006(4) -0.004(3) 0.007(3)
C(13) 0.055(4) 0.063(4) 0.047(3) -0.001(3) 0.003(3) -0.002(3)
C(14) 0.072(4) 0.062(4) 0.046(3) -0.001(4) 0.004(3) -0.009(3)

loop_
_atom_site_label
_atom_site_fract_x
_atom_site_fract_y
_atom_site_fract_z
_atom_site_U_iso_or_equiv
_atom_site_thermal_displace_type
_atom_site_calc_flag
_atom_site_occupancy
N(1) -0.1252(9) 0.1342(5) 0.7345(2) 0.061(2) Uani d 1.00
N(2) -0.0336(7) -0.0901(4) 0.7301(2) 0.047(1) Uani d 1.00
N(3) 0.0289(8) 0.0287(4) 0.8221(2) 0.049(1) Uani d 1.00
C(1) -0.0409(10) 0.0212(5) 0.7591(2) 0.046(2) Uani d 1.00
C(2) -0.0909(9) -0.0925(6) 0.6649(2) 0.049(2) Uani d 1.00
C(3) -0.299(1) -0.1528(7) 0.6457(3) 0.068(2) Uani d 1.00
C(4) -0.347(1) -0.1622(9) 0.5821(3) 0.084(3) Uani d 1.00
C(5) -0.194(1) -0.1137(7) 0.5379(3) 0.079(2) Uani d 1.00
C(6) 0.008(1) -0.0556(7) 0.5567(3) 0.071(2) Uani d 1.00
C(7) 0.062(1) -0.0450(6) 0.6203(3) 0.059(2) Uani d 1.00
C(8) 0.1782(9) -0.0712(5) 0.8476(2) 0.045(2) Uani d 1.00
C(9) 0.386(1) -0.1050(6) 0.8171(3) 0.055(2) Uani d 1.00
C(10) 0.538(1) -0.1976(6) 0.8424(3) 0.057(2) Uani d 1.00
C(11) 0.480(1) -0.2595(6) 0.8985(3) 0.063(2) Uani d 1.00
C(12) 0.278(1) -0.2244(7) 0.9292(3) 0.064(2) Uani d 1.00
C(13) 0.125(1) -0.1336(6) 0.9037(2) 0.055(2) Uani d 1.00
C(14) -0.119(1) 0.1038(7) 0.8659(3) 0.060(2) Uani d 1.00
H(2) -0.40(2) -0.192(6) 0.681(3) 0.10(2) Uiso calc 1.00
H(3) -0.48(2) -0.209(8) 0.570(4) 0.12(3) Uiso calc 1.00
H(4) -0.24(1) -0.111(8) 0.494(3) 0.11(2) Uiso calc 1.00
H(5) 0.14(1) -0.022(7) 0.532(3) 0.09(2) Uiso calc 1.00
H(6) 0.21(1) -0.001(6) 0.633(2) 0.06(2) Uiso calc 1.00
H(7) -0.04(1) 0.120(7) 0.904(4) 0.09(2) Uiso calc 1.00
H(8) -0.15(1) 0.188(8) 0.847(3) 0.11(3) Uiso calc 1.00
H(9) -0.25(1) 0.051(7) 0.878(3) 0.09(2) Uiso calc 1.00
H(10) -0.10(1) 0.212(7) 0.753(3) 0.08(2) Uiso calc 1.00
H(11) -0.18(1) 0.135(6) 0.691(3) 0.08(2) Uiso calc 1.00
H(13) 0.428(9) -0.062(6) 0.778(3) 0.06(2) Uiso calc 1.00
H(14) 0.66(1) -0.226(6) 0.818(3) 0.08(2) Uiso calc 1.00
H(15) 0.58(1) -0.324(7) 0.916(3) 0.09(2) Uiso calc 1.00
H(16) 0.23(1) -0.264(7) 0.968(3) 0.08(2) Uiso calc 1.00
H(17) 0.00(1) -0.108(6) 0.925(3) 0.06(2) Uiso calc 1.00

loop_
_atom_type_symbol
_atom_type_oxidation_number
_atom_type_number_in_cell
_atom_type_scat_dispersion_real
_atom_type_scat_dispersion_imag
_atom_type_scat_source
C 0 56 0.003 0.002
;International Tables for Crystallography
(1992, Vol. C, Tables 4.2.6.8 and 6.1.1.1)
;
H 0 60 0.000 0.000
;International Tables for Crystallography
(1992, Vol. C, Table 6.1.1.2)
;
N 0 12 0.006 0.003
;International Tables for Crystallography
(1992, Vol. C, Tables 4.2.6.8 and 6.1.1.1)
;

loop_
_geom_angle_atom_site_label_1
_geom_angle_atom_site_label_2
_geom_angle_atom_site_label_3
_geom_angle
_geom_angle_site_symmetry_1
_geom_angle_site_symmetry_2
_geom_angle_site_symmetry_3
_geom_angle_publ_flag
C(1) N(1) H(10) 121(4) 1_555 1_555 1_555 no
C(1) N(1) H(11) 118(3) 1_555 1_555 1_555 no
H(10) N(1) H(11) 117(5) 1_555 1_555 1_555 no
C(1) N(2) C(2) 118.3(4) 1_555 1_555 1_555 yes
C(1) N(3) C(8) 119.4(4) 1_555 1_555 1_555 yes
C(1) N(3) C(14) 118.1(5) 1_555 1_555 1_555 yes
C(8) N(3) C(14) 118.1(4) 1_555 1_555 1_555 yes
N(1) C(1) N(2) 124.9(5) 1_555 1_555 1_555 yes
N(1) C(1) N(3) 115.1(4) 1_555 1_555 1_555 yes
N(2) C(1) N(3) 119.8(4) 1_555 1_555 1_555 yes
N(2) C(2) C(3) 119.2(5) 1_555 1_555 1_555 yes
N(2) C(2) C(7) 121.4(5) 1_555 1_555 1_555 yes
C(3) C(2) C(7) 119.2(6) 1_555 1_555 1_555 yes
C(2) C(3) C(4) 119.0(8) 1_555 1_555 1_555 yes
C(2) C(3) H(2) 115(4) 1_555 1_555 1_555 no
C(4) C(3) H(2) 125(4) 1_555 1_555 1_555 no
C(3) C(4) C(5) 121.4(8) 1_555 1_555 1_555 yes
C(3) C(4) H(3) 117(5) 1_555 1_555 1_555 no
C(5) C(4) H(3) 120(5) 1_555 1_555 1_555 no
C(4) C(5) C(6) 119.4(7) 1_555 1_555 1_555 yes
C(4) C(5) H(4) 120(4) 1_555 1_555 1_555 no
C(6) C(5) H(4) 119(4) 1_555 1_555 1_555 no
C(5) C(6) C(7) 120.5(8) 1_555 1_555 1_555 yes
C(5) C(6) H(5) 129(4) 1_555 1_555 1_555 no
C(7) C(6) H(5) 110(4) 1_555 1_555 1_555 no
C(2) C(7) C(6) 120.4(7) 1_555 1_555 1_555 yes
C(2) C(7) H(6) 120(3) 1_555 1_555 1_555 no
C(6) C(7) H(6) 119(3) 1_555 1_555 1_555 no
N(3) C(8) C(9) 120.3(5) 1_555 1_555 1_555 yes
N(3) C(8) C(13) 121.4(5) 1_555 1_555 1_555 yes
C(9) C(8) C(13) 118.3(6) 1_555 1_555 1_555 yes
C(8) C(9) C(10) 121.1(6) 1_555 1_555 1_555 yes
C(8) C(9) H(13) 119(3) 1_555 1_555 1_555 no
C(10) C(9) H(13) 119(3) 1_555 1_555 1_555 no
C(9) C(10) C(11) 119.7(7) 1_555 1_555 1_555 yes
C(9) C(10) H(14) 118(4) 1_555 1_555 1_555 no
C(11) C(10) H(14) 120(4) 1_555 1_555 1_555 no
C(10) C(11) C(12) 119.3(7) 1_555 1_555 1_555 yes
C(10) C(11) H(15) 119(4) 1_555 1_555 1_555 no
C(12) C(11) H(15) 121(4) 1_555 1_555 1_555 no
C(11) C(12) C(13) 121.1(6) 1_555 1_555 1_555 yes
C(11) C(12) H(16) 121(4) 1_555 1_555 1_555 no
C(13) C(12) H(16) 117(4) 1_555 1_555 1_555 no
C(8) C(13) C(12) 120.4(6) 1_555 1_555 1_555 yes
C(8) C(13) H(17) 118(3) 1_555 1_555 1_555 no
C(12) C(13) H(17) 120(3) 1_555 1_555 1_555 no
N(3) C(14) H(7) 110(4) 1_555 1_555 1_555 no
N(3) C(14) H(8) 107(4) 1_555 1_555 1_555 no
N(3) C(14) H(9) 109(4) 1_555 1_555 1_555 no
H(7) C(14) H(8) 106(6) 1_555 1_555 1_555 no
H(7) C(14) H(9) 105(5) 1_555 1_555 1_555 no
H(8) C(14) H(9) 118(6) 1_555 1_555 1_555 no

loop_
_geom_bond_atom_site_label_1
_geom_bond_atom_site_label_2
_geom_bond_distance
_geom_bond_site_symmetry_1
_geom_bond_site_symmetry_2
_geom_bond_publ_flag
N(1) C(1) 1.345(7) 1_555 1_555 yes
N(2) C(1) 1.284(6) 1_555 1_555 yes
N(2) C(2) 1.418(6) 1_555 1_555 yes
N(3) C(1) 1.394(6) 1_555 1_555 yes
N(3) C(8) 1.424(7) 1_555 1_555 yes
N(3) C(14) 1.463(8) 1_555 1_555 yes
C(2) C(3) 1.387(9) 1_555 1_555 yes
C(2) C(7) 1.367(9) 1_555 1_555 yes
C(3) C(4) 1.377(10) 1_555 1_555 yes
C(4) C(5) 1.36(1) 1_555 1_555 yes
C(5) C(6) 1.35(1) 1_555 1_555 yes
C(6) C(7) 1.383(9) 1_555 1_555 yes
C(8) C(9) 1.388(8) 1_555 1_555 yes
C(8) C(13) 1.379(8) 1_555 1_555 yes
C(9) C(10) 1.378(9) 1_555 1_555 yes
C(10) C(11) 1.383(9) 1_555 1_555 yes
C(11) C(12) 1.365(10) 1_555 1_555 yes
C(12) C(13) 1.375(9) 1_555 1_555 yes

loop_
_geom_contact_atom_site_label_1
_geom_contact_atom_site_label_2
_geom_contact_distance
_geom_contact_site_symmetry_1
_geom_contact_site_symmetry_2
N(1) N(2) 3.027(8) 1_555 4_556
N(1) C(9) 3.219(8) 1_555 4_556
N(1) C(10) 3.319(8) 1_555 4_556
N(1) C(8) 3.466(7) 1_555 4_556
C(2) C(14) 3.36(1) 1_555 4_546
C(3) C(14) 3.43(1) 1_555 4_546
